data_7214477
loop_
_publ_author_name
'Jones, Andrew O. F.'
'Leech, Charlotte K.'
'McIntyre, Garry J.'
'Wilson, Chick C.'
'Thomas, Lynne H.'

_publ_section_title
;
 Engineering short, strong hydrogen bonds in urea di-carboxylic acid
 complexes
;
_journal_issue 35
_journal_name_full CrystEngComm
_journal_page_first 8177
_journal_paper_doi 10.1039/C4CE00587B
_journal_volume 16
_journal_year 2014
_chemical_formula_sum 'C6 H12 N4 O6'
_chemical_formula_weight 236.18
_chemical_name_common 'bis(urea) fumaric acid'
_chemical_name_systematic
;
 bis(urea) (E)-butenedioic acid
;
_space_group_IT_number 14
_symmetry_cell_setting monoclinic
_symmetry_space_group_name_Hall '-P 2ybc'
_symmetry_space_group_name_H-M 'P 1 21/c 1'
_atom_sites_solution_hydrogens difmap
_atom_sites_solution_primary direct
_atom_sites_solution_secondary difmap
_audit_creation_method SHELXL-97
_audit_update_record
;
2011-05-10 # Formatted by publCIF
;
_cell_angle_alpha 90.00
_cell_angle_beta 96.901(11)
_cell_angle_gamma 90.00
_cell_formula_units_Z 2
_cell_length_a 5.764(2)
_cell_length_b 7.640(2)
_cell_length_c 12.283(4)
_cell_measurement_reflns_used 3843
_cell_measurement_temperature 100
_cell_measurement_theta_max 55.20
_cell_measurement_theta_min 6.68
_cell_volume 537.0(3)
_computing_cell_refinement 'CrystalClear 1.4.0 (Rigaku, 2008)'
_computing_data_collection 'CrystalClear 1.4.0 (Rigaku, 2008)'
_computing_data_reduction 'CrystalClear 1.4.0 (Rigaku, 2008)'
_computing_molecular_graphics 'Mercury (McRae, 2006)'
_computing_publication_material 'WINGX (Farrugia, 1999)'
_computing_structure_refinement 'SHELXL-97 (Sheldrick, 2008)'
_computing_structure_solution 'SHELXS-97 (Sheldrick, 2008)'
_diffrn_ambient_temperature 100
_diffrn_measured_fraction_theta_full 1.000
_diffrn_measured_fraction_theta_max 1.000
_diffrn_measurement_device_type 'Rigaku R-AXIS RAPID IP Image Plate'
_diffrn_measurement_method 'Image plate'
_diffrn_radiation_monochromator graphite
_diffrn_radiation_source 'fine-focus sealed tube'
_diffrn_radiation_type MoK\a
_diffrn_radiation_wavelength 0.71073
_diffrn_reflns_av_R_equivalents 0.0401
_diffrn_reflns_av_sigmaI/netI 0.0283
_diffrn_reflns_limit_h_max 7
_diffrn_reflns_limit_h_min -7
_diffrn_reflns_limit_k_max 9
_diffrn_reflns_limit_k_min -9
_diffrn_reflns_limit_l_max 15
_diffrn_reflns_limit_l_min -15
_diffrn_reflns_number 6806
_diffrn_reflns_theta_full 27.48
_diffrn_reflns_theta_max 27.48
_diffrn_reflns_theta_min 3.15
_exptl_absorpt_coefficient_mu 0.130
_exptl_absorpt_correction_T_max 1.0000
_exptl_absorpt_correction_T_min 0.7754
_exptl_absorpt_correction_type multi-scan
_exptl_absorpt_process_details 'ABSCOR, Rigaku 1995'
_exptl_crystal_colour colourless
_exptl_crystal_density_diffrn 1.461
_exptl_crystal_density_method 'not measured'
_exptl_crystal_description prism
_exptl_crystal_F_000 248
_exptl_crystal_size_max 0.4
_exptl_crystal_size_mid 0.2
_exptl_crystal_size_min 0.2
_refine_diff_density_max 0.251
_refine_diff_density_min -0.221
_refine_diff_density_rms 0.041
_refine_ls_extinction_method none
_refine_ls_goodness_of_fit_ref 1.038
_refine_ls_hydrogen_treatment refall
_refine_ls_matrix_type full
_refine_ls_number_parameters 97
_refine_ls_number_reflns 1230
_refine_ls_number_restraints 0
_refine_ls_restrained_S_all 1.038
_refine_ls_R_factor_all 0.0442
_refine_ls_R_factor_gt 0.0350
_refine_ls_shift/su_max 0.000
_refine_ls_shift/su_mean 0.000
_refine_ls_structure_factor_coef Fsqd
_refine_ls_weighting_details 'calc w=1/[\s^2^(Fo^2^)+(0.0397P)^2^+0.1015P] where P=(Fo^2^+2Fc^2^)/3'
_refine_ls_weighting_scheme calc
_refine_ls_wR_factor_gt 0.0783
_refine_ls_wR_factor_ref 0.0832
_reflns_number_gt 1024
_reflns_number_total 1230
_reflns_threshold_expression >2\s(I)
_cod_data_source_file c4ce00587b2.cif
_cod_data_source_block urea_fumarica_100k
_cod_depositor_comments 'Adding full bibliography for 7214477--7214509.cif.'
_cod_original_sg_symbol_H-M P21/c
_cod_database_code 7214477

loop_
_symmetry_equiv_pos_as_xyz
'x, y, z'
'-x, y+1/2, -z+1/2'
'-x, -y, -z'
'x, -y-1/2, z-1/2'

loop_
_atom_site_label
_atom_site_type_symbol
_atom_site_fract_x
_atom_site_fract_y
_atom_site_fract_z
_atom_site_U_iso_or_equiv
_atom_site_adp_type
_atom_site_occupancy
_atom_site_symmetry_multiplicity
_atom_site_calc_flag
O1 O 0.55874(15) 0.19524(12) -0.03999(7) 0.0234(2) Uani 1 1 d
O2 O 0.76079(15) 0.16588(12) 0.12585(7) 0.0253(2) Uani 1 1 d
C1 C 0.7351(2) 0.13801(16) 0.02730(10) 0.0206(3) Uani 1 1 d
C2 C 0.9039(2) 0.03159(17) -0.02714(11) 0.0226(3) Uani 1 1 d
O3 O 0.26345(15) 0.38630(12) 0.03419(7) 0.0254(2) Uani 1 1 d
N1 N 0.4185(2) 0.39507(18) 0.21187(10) 0.0334(3) Uani 1 1 d
N2 N 0.07589(19) 0.53919(16) 0.15380(10) 0.0260(3) Uani 1 1 d
C3 C 0.2536(2) 0.43876(17) 0.13110(10) 0.0225(3) Uani 1 1 d
H1 H 0.449(3) 0.271(3) -0.0015(16) 0.062(6) Uiso 1 1 d
H6 H -0.037(3) 0.562(2) 0.0989(14) 0.034(4) Uiso 1 1 d
H2 H 0.869(2) 0.010(2) -0.1028(13) 0.030(4) Uiso 1 1 d
H5 H 0.077(3) 0.582(2) 0.2212(14) 0.036(4) Uiso 1 1 d
H4 H 0.409(3) 0.426(2) 0.2781(15) 0.041(5) Uiso 1 1 d
H3 H 0.534(3) 0.327(2) 0.1955(13) 0.039(4) Uiso 1 1 d

loop_
_atom_site_aniso_label
_atom_site_aniso_U_11
_atom_site_aniso_U_22
_atom_site_aniso_U_33
_atom_site_aniso_U_23
_atom_site_aniso_U_13
_atom_site_aniso_U_12
O1 0.0225(4) 0.0272(5) 0.0201(5) -0.0006(4) 0.0005(4) 0.0058(4)
O2 0.0247(5) 0.0313(5) 0.0198(5) 0.0000(4) 0.0025(4) 0.0037(4)
C1 0.0202(6) 0.0213(6) 0.0204(6) 0.0027(5) 0.0029(5) -0.0014(5)
C2 0.0236(6) 0.0249(7) 0.0194(6) -0.0003(5) 0.0037(5) -0.0005(5)
O3 0.0258(5) 0.0307(5) 0.0192(5) -0.0043(4) 0.0008(4) 0.0050(4)
N1 0.0350(7) 0.0449(8) 0.0194(6) -0.0054(5) -0.0010(5) 0.0161(6)
N2 0.0230(6) 0.0334(7) 0.0213(6) -0.0061(5) 0.0008(5) 0.0042(5)
C3 0.0235(6) 0.0232(6) 0.0207(6) -0.0016(5) 0.0023(5) -0.0001(5)

loop_
_atom_type_symbol
_atom_type_description
_atom_type_scat_dispersion_real
_atom_type_scat_dispersion_imag
_atom_type_scat_source
C C 0.0030 0.0020 'International Tables Vol C Tables 4.2.6.8 and 6.1.1.4'
H H 0.0000 0.0000 'International Tables Vol C Tables 4.2.6.8 and 6.1.1.4'
N N 0.0060 0.0030 'International Tables Vol C Tables 4.2.6.8 and 6.1.1.4'
O O 0.0110 0.0060 'International Tables Vol C Tables 4.2.6.8 and 6.1.1.4'

loop_
_geom_angle_atom_site_label_1
_geom_angle_atom_site_label_2
_geom_angle_atom_site_label_3
_geom_angle
_geom_angle_site_symmetry_1
O2 C1 O1 124.17(11) .
O2 C1 C2 122.24(11) .
O1 C1 C2 113.58(11) .
C2 C2 C1 121.99(15) 3_755
O3 C3 N1 120.89(12) .
O3 C3 N2 120.09(12) .
N1 C3 N2 119.02(12) .

loop_
_geom_bond_atom_site_label_1
_geom_bond_atom_site_label_2
_geom_bond_distance
_geom_bond_site_symmetry_2
O1 C1 1.3061(16) .
O2 C1 1.2204(15) .
C1 C2 1.4869(18) .
C2 C2 1.315(3) 3_755
O3 C3 1.2637(15) .
N1 C3 1.3315(18) .
N2 C3 1.3357(18) .

loop_
_geom_hbond_atom_site_label_D
_geom_hbond_atom_site_label_H
_geom_hbond_atom_site_label_A
_geom_hbond_distance_DH
_geom_hbond_distance_HA
_geom_hbond_distance_DA
_geom_hbond_angle_DHA
_geom_hbond_site_symmetry_A
O1 H1 O3 1.01(2) 1.49(2) 2.4962(17) 169.3(18) .
N1 H3 O2 0.887(18) 2.055(18) 2.929(2) 168.1(15) .
N2 H5 O2 0.889(17) 2.096(18) 2.9217(18) 154.1(14) 2_655
N2 H6 O3 0.896(17) 2.005(18) 2.8977(19) 174.0(14) 3_565
N1 H4 O2 0.856(18) 2.445(18) 3.1332(19) 137.9(14) 2_655
N1 H4 O1 0.856(18) 2.477(18) 3.1348(19) 134.3(14) 4_566
